data_1520247
loop_
_publ_author_name
'Callear, Samantha K.'
'Hursthouse, Michael B.'

_publ_section_title
;
 Imidazolium suberate bis-suberic acid
;
_journal_name_full 'Crystal Structure Report Archive'
_journal_page_first 457
_journal_year 2008
_chemical_formula_sum 'C30 H50 N4 O12'
_chemical_formula_weight 658.74
_chemical_name_systematic
;
Suberic acid & imidazole
;
_space_group_IT_number 2
_symmetry_cell_setting triclinic
_symmetry_space_group_name_Hall '-P 1'
_symmetry_space_group_name_H-M 'P -1'
_atom_sites_solution_hydrogens geom
_atom_sites_solution_primary direct
_atom_sites_solution_secondary difmap
_cell_angle_alpha 81.721(2)
_cell_angle_beta 81.814(2)
_cell_angle_gamma 77.987(2)
_cell_formula_units_Z 2
_cell_length_a 8.7148(3)
_cell_length_b 11.4826(3)
_cell_length_c 16.9691(5)
_cell_measurement_reflns_used 7364
_cell_measurement_temperature 120(2)
_cell_measurement_theta_max 27.48
_cell_measurement_theta_min 2.91
_cell_volume 1632.45(9)
_computing_cell_refinement 'DENZO (Otwinowski & Minor, 1997) & COLLECT (Hooft, R.W.W., 1998)'
_computing_data_collection 'COLLECT (Hooft, R.W.W., 1998)'
_computing_data_reduction 'DENZO (Otwinowski & Minor, 1997) & COLLECT (Hooft, R.W.W., 1998)'
_computing_structure_refinement 'SHELXL-97 (Sheldrick, 1997)'
_diffrn_ambient_temperature 120(2)
_diffrn_detector_area_resol_mean 9.091
_diffrn_measured_fraction_theta_full 0.997
_diffrn_measured_fraction_theta_max 0.997
_diffrn_measurement_device_type 'Bruker-Nonius 95mm CCD camera on \k-goniostat'
_diffrn_measurement_method '\f & \w scans'
_diffrn_radiation_monochromator '10cm confocal mirrors'
_diffrn_radiation_source 'Bruker-Nonius FR591 rotating anode'
_diffrn_radiation_type MoK\a
_diffrn_radiation_wavelength 0.71073
_diffrn_reflns_av_R_equivalents 0.0664
_diffrn_reflns_av_sigmaI/netI 0.0619
_diffrn_reflns_limit_h_max 11
_diffrn_reflns_limit_h_min -11
_diffrn_reflns_limit_k_max 14
_diffrn_reflns_limit_k_min -14
_diffrn_reflns_limit_l_max 22
_diffrn_reflns_limit_l_min -21
_diffrn_reflns_number 34067
_diffrn_reflns_theta_full 27.48
_diffrn_reflns_theta_max 27.48
_diffrn_reflns_theta_min 3.18
_exptl_absorpt_coefficient_mu 0.103
_exptl_absorpt_correction_T_max 0.9918
_exptl_absorpt_correction_T_min 0.9897
_exptl_absorpt_correction_type multi-scan
_exptl_absorpt_process_details 'SADABS V2.10 (Sheldrick, G.M., 2003)'
_exptl_crystal_colour colourless
_exptl_crystal_density_diffrn 1.340
_exptl_crystal_density_method 'not measured'
_exptl_crystal_description block
_exptl_crystal_F_000 708
_exptl_crystal_size_max 0.10
_exptl_crystal_size_mid 0.10
_exptl_crystal_size_min 0.08
_refine_diff_density_max 0.309
_refine_diff_density_min -0.302
_refine_diff_density_rms 0.057
_refine_ls_extinction_method none
_refine_ls_goodness_of_fit_ref 1.032
_refine_ls_hydrogen_treatment constr
_refine_ls_matrix_type full
_refine_ls_number_parameters 426
_refine_ls_number_reflns 7472
_refine_ls_number_restraints 0
_refine_ls_restrained_S_all 1.032
_refine_ls_R_factor_all 0.0908
_refine_ls_R_factor_gt 0.0523
_refine_ls_shift/su_max 0.001
_refine_ls_shift/su_mean 0.000
_refine_ls_structure_factor_coef Fsqd
_refine_ls_weighting_details 'calc w=1/[\s^2^(Fo^2^)+(0.0592P)^2^+0.5404P] where P=(Fo^2^+2Fc^2^)/3'
_refine_ls_weighting_scheme calc
_refine_ls_wR_factor_gt 0.1232
_refine_ls_wR_factor_ref 0.1421
_reflns_number_gt 4927
_reflns_number_total 7472
_reflns_threshold_expression >2sigma(I)
_cod_data_source_file eCrystal-457.cif
_cod_data_source_block 06skc0002p-1
_cod_depositor_comments
;
Citation :
Callear, Samantha K. and Hursthouse, Michael B. (2008) 
University of Southampton, Crystal Structure Report Archive. 
(doi:10.5258/ecrystals/457)

More at:
http://ecrystals.chem.soton.ac.uk/457/
;
_cod_original_sg_symbol_H-M P-1
_cod_database_code 1520247

loop_
_symmetry_equiv_pos_as_xyz
'x, y, z'
'-x, -y, -z'

loop_
_atom_site_label
_atom_site_type_symbol
_atom_site_fract_x
_atom_site_fract_y
_atom_site_fract_z
_atom_site_U_iso_or_equiv
_atom_site_adp_type
_atom_site_occupancy
_atom_site_symmetry_multiplicity
_atom_site_calc_flag
_atom_site_refinement_flags
_atom_site_disorder_assembly
_atom_site_disorder_group
C1 C 0.0222(2) -0.08232(15) 0.42213(10) 0.0173(4) Uani 1 1 d . . .
C2 C 0.1073(2) 0.00059(15) 0.36287(11) 0.0189(4) Uani 1 1 d . . .
H2A H 0.1594 -0.0432 0.3170 0.023 Uiso 1 1 calc R . .
H2B H 0.1914 0.0210 0.3889 0.023 Uiso 1 1 calc R . .
C3 C 0.0045(2) 0.11631(15) 0.33064(11) 0.0198(4) Uani 1 1 d . . .
H3A H -0.0406 0.1646 0.3752 0.024 Uiso 1 1 calc R . .
H3B H -0.0840 0.0974 0.3074 0.024 Uiso 1 1 calc R . .
C4 C 0.0996(2) 0.18935(16) 0.26645(11) 0.0208(4) Uani 1 1 d . . .
H4A H 0.1822 0.2139 0.2913 0.025 Uiso 1 1 calc R . .
H4B H 0.1531 0.1378 0.2247 0.025 Uiso 1 1 calc R . .
C5 C -0.0018(2) 0.30088(15) 0.22685(11) 0.0192(4) Uani 1 1 d . . .
H5A H -0.0593 0.3504 0.2689 0.023 Uiso 1 1 calc R . .
H5B H -0.0813 0.2760 0.1999 0.023 Uiso 1 1 calc R . .
C6 C 0.0930(2) 0.37729(15) 0.16545(11) 0.0195(4) Uani 1 1 d . . .
H6A H 0.1711 0.4040 0.1923 0.023 Uiso 1 1 calc R . .
H6B H 0.1516 0.3280 0.1235 0.023 Uiso 1 1 calc R . .
C7 C -0.0127(2) 0.48660(15) 0.12636(10) 0.0173(4) Uani 1 1 d . . .
H7A H -0.0838 0.4583 0.0959 0.021 Uiso 1 1 calc R . .
H7B H -0.0797 0.5296 0.1694 0.021 Uiso 1 1 calc R . .
C8 C 0.0706(2) 0.57558(15) 0.07016(10) 0.0160(4) Uani 1 1 d . . .
O1A O -0.11571(15) -0.05885(11) 0.44900(8) 0.0238(3) Uani 1 1 d . . .
O1B O 0.11728(14) -0.18611(11) 0.44107(8) 0.0222(3) Uani 1 1 d . . .
H1 H 0.0655 -0.2324 0.4713 0.047(7) Uiso 1 1 calc R . .
O8A O -0.01886(14) 0.66707(11) 0.03765(8) 0.0224(3) Uani 1 1 d . . .
O8B O 0.21794(14) 0.55853(11) 0.05840(8) 0.0217(3) Uani 1 1 d . . .
C22 C 0.5747(2) 0.65950(17) 0.03200(11) 0.0210(4) Uani 1 1 d . . .
H22 H 0.6130 0.5777 0.0245 0.025 Uiso 1 1 calc R . .
C24 C 0.4153(2) 0.83160(16) 0.04964(11) 0.0218(4) Uani 1 1 d . . .
H24 H 0.3218 0.8906 0.0567 0.026 Uiso 1 1 calc R . .
C25 C 0.5658(2) 0.84760(17) 0.04650(11) 0.0231(4) Uani 1 1 d . . .
H25 H 0.5980 0.9203 0.0510 0.028 Uiso 1 1 calc R . .
N21 N 0.66296(18) 0.73934(13) 0.03561(9) 0.0216(3) Uani 1 1 d . . .
H21 H 0.7668 0.7252 0.0317 0.031(6) Uiso 1 1 calc R . .
N23 N 0.42430(17) 0.71286(13) 0.04057(9) 0.0199(3) Uani 1 1 d . . .
H23 H 0.3433 0.6782 0.0405 0.049(7) Uiso 1 1 calc R . .
C31 C 0.9414(2) -0.57452(15) 0.42949(10) 0.0163(4) Uani 1 1 d . . .
C32 C 1.0286(2) -0.48851(15) 0.37277(10) 0.0174(4) Uani 1 1 d . . .
H32A H 1.1016 -0.4616 0.4028 0.021 Uiso 1 1 calc R . .
H32B H 1.0935 -0.5328 0.3298 0.021 Uiso 1 1 calc R . .
C33 C 0.9242(2) -0.37843(15) 0.33406(11) 0.0193(4) Uani 1 1 d . . .
H33A H 0.8668 -0.3292 0.3763 0.023 Uiso 1 1 calc R . .
H33B H 0.8450 -0.4043 0.3076 0.023 Uiso 1 1 calc R . .
C34 C 1.0178(2) -0.30147(15) 0.27222(11) 0.0188(4) Uani 1 1 d . . .
H34A H 1.0994 -0.2778 0.2983 0.023 Uiso 1 1 calc R . .
H34B H 1.0724 -0.3499 0.2291 0.023 Uiso 1 1 calc R . .
C35 C 0.9140(2) -0.18890(16) 0.23531(11) 0.0207(4) Uani 1 1 d . . .
H35A H 0.8629 -0.1391 0.2784 0.025 Uiso 1 1 calc R . .
H35B H 0.8293 -0.2127 0.2116 0.025 Uiso 1 1 calc R . .
C36 C 1.0036(2) -0.11318(15) 0.17064(11) 0.0193(4) Uani 1 1 d . . .
H36A H 1.0914 -0.0918 0.1932 0.023 Uiso 1 1 calc R . .
H36B H 1.0497 -0.1607 0.1258 0.023 Uiso 1 1 calc R . .
C37 C 0.8958(2) 0.00073(16) 0.13912(11) 0.0207(4) Uani 1 1 d . . .
H37A H 0.8114 -0.0219 0.1146 0.025 Uiso 1 1 calc R . .
H37B H 0.8446 0.0445 0.1851 0.025 Uiso 1 1 calc R . .
C38 C 0.9760(2) 0.08434(15) 0.07844(10) 0.0170(4) Uani 1 1 d . . .
O31A O 0.79437(14) -0.55643(11) 0.43787(8) 0.0220(3) Uani 1 1 d . . .
O31B O 1.02722(14) -0.66445(11) 0.46585(7) 0.0217(3) Uani 1 1 d . . .
O38A O 1.11423(15) 0.06309(11) 0.05101(8) 0.0239(3) Uani 1 1 d . . .
O38B O 0.87816(14) 0.18596(11) 0.05842(8) 0.0225(3) Uani 1 1 d . . .
H38 H 0.9271 0.2311 0.0254 0.058(8) Uiso 1 1 calc R . .
C42 C 0.4339(2) -0.64631(16) 0.46753(11) 0.0209(4) Uani 1 1 d . . .
H42 H 0.3999 -0.5626 0.4699 0.025 Uiso 1 1 calc R . .
C44 C 0.5854(2) -0.82371(16) 0.45887(11) 0.0205(4) Uani 1 1 d . . .
H44 H 0.6762 -0.8856 0.4542 0.025 Uiso 1 1 calc R . .
C45 C 0.4328(2) -0.83596(16) 0.46488(11) 0.0218(4) Uani 1 1 d . . .
H45 H 0.3964 -0.9085 0.4652 0.026 Uiso 1 1 calc R . .
N41 N 0.34065(18) -0.72435(13) 0.47040(9) 0.0201(3) Uani 1 1 d . . .
H41 H 0.2368 -0.7075 0.4751 0.039(7) Uiso 1 1 calc R . .
N43 N 0.58284(17) -0.70411(13) 0.46082(9) 0.0197(3) Uani 1 1 d . . .
H43 H 0.6664 -0.6712 0.4581 0.036(6) Uiso 1 1 calc R . .
C51 C 0.5090(2) -0.07141(16) 0.28570(11) 0.0204(4) Uani 1 1 d . . .
C52 C 0.4971(2) -0.19519(15) 0.32581(11) 0.0201(4) Uani 1 1 d . . .
H52A H 0.4070 -0.1888 0.3687 0.024 Uiso 1 1 calc R . .
H52B H 0.5942 -0.2294 0.3516 0.024 Uiso 1 1 calc R . .
C53 C 0.4750(2) -0.28142(16) 0.27011(11) 0.0216(4) Uani 1 1 d . . .
H53A H 0.5685 -0.2938 0.2295 0.026 Uiso 1 1 calc R . .
H53B H 0.3814 -0.2461 0.2417 0.026 Uiso 1 1 calc R . .
C54 C 0.4528(2) -0.40198(16) 0.31652(11) 0.0207(4) Uani 1 1 d . . .
H54A H 0.3593 -0.3887 0.3571 0.025 Uiso 1 1 calc R . .
H54B H 0.5461 -0.4360 0.3454 0.025 Uiso 1 1 calc R . .
C55 C 0.4309(2) -0.49294(16) 0.26372(11) 0.0204(4) Uani 1 1 d . . .
H55A H 0.3922 -0.5604 0.2983 0.024 Uiso 1 1 calc R . .
H55B H 0.3494 -0.4544 0.2281 0.024 Uiso 1 1 calc R . .
C56 C 0.5821(2) -0.54191(16) 0.21263(11) 0.0218(4) Uani 1 1 d . . .
H56B H 0.6608 -0.5862 0.2483 0.026 Uiso 1 1 calc R . .
H56A H 0.6255 -0.4739 0.1814 0.026 Uiso 1 1 calc R . .
C57 C 0.5583(2) -0.62524(16) 0.15484(11) 0.0219(4) Uani 1 1 d . . .
H57A H 0.4640 -0.5874 0.1276 0.026 Uiso 1 1 calc R . .
H57B H 0.6507 -0.6339 0.1133 0.026 Uiso 1 1 calc R . .
C58 C 0.5377(2) -0.74801(16) 0.19391(11) 0.0213(4) Uani 1 1 d . . .
O51A O 0.55209(17) -0.00571(12) 0.33324(8) 0.0290(3) Uani 1 1 d . . .
H51 H 0.5550 0.0631 0.3091 0.088(11) Uiso 1 1 calc R . .
O51B O 0.47892(16) -0.03384(11) 0.21743(8) 0.0272(3) Uani 1 1 d . . .
O58B O 0.48337(16) -0.80933(11) 0.14767(8) 0.0251(3) Uani 1 1 d . . .
H58B H 0.4854 -0.8798 0.1699 0.038 Uiso 1 1 calc R . .
O58A O 0.57174(18) -0.78810(12) 0.26121(8) 0.0323(4) Uani 1 1 d . . .

loop_
_atom_site_aniso_label
_atom_site_aniso_U_11
_atom_site_aniso_U_22
_atom_site_aniso_U_33
_atom_site_aniso_U_23
_atom_site_aniso_U_13
_atom_site_aniso_U_12
C1 0.0196(10) 0.0149(8) 0.0182(9) -0.0011(7) -0.0048(7) -0.0038(7)
C2 0.0179(9) 0.0177(9) 0.0198(9) 0.0026(7) -0.0018(7) -0.0039(7)
C3 0.0192(10) 0.0180(9) 0.0208(9) 0.0032(7) -0.0022(7) -0.0044(7)
C4 0.0193(10) 0.0186(9) 0.0225(10) 0.0036(8) -0.0010(8) -0.0041(7)
C5 0.0189(9) 0.0176(9) 0.0203(9) 0.0022(7) -0.0022(7) -0.0045(7)
C6 0.0192(9) 0.0170(9) 0.0210(9) 0.0020(7) -0.0012(7) -0.0040(7)
C7 0.0168(9) 0.0159(9) 0.0187(9) 0.0002(7) -0.0017(7) -0.0037(7)
C8 0.0183(9) 0.0126(8) 0.0171(9) -0.0003(7) -0.0030(7) -0.0032(7)
O1A 0.0178(7) 0.0217(7) 0.0290(7) 0.0028(6) 0.0000(6) -0.0033(5)
O1B 0.0180(7) 0.0164(6) 0.0287(7) 0.0064(6) 0.0000(6) -0.0037(5)
O8A 0.0181(7) 0.0179(6) 0.0285(7) 0.0068(5) -0.0027(5) -0.0034(5)
O8B 0.0160(7) 0.0180(6) 0.0301(7) 0.0017(5) -0.0026(5) -0.0040(5)
C22 0.0200(10) 0.0214(9) 0.0213(10) -0.0003(8) -0.0016(8) -0.0048(8)
C24 0.0211(10) 0.0197(9) 0.0232(10) -0.0023(8) -0.0012(8) -0.0017(8)
C25 0.0237(10) 0.0209(9) 0.0256(10) -0.0025(8) -0.0022(8) -0.0070(8)
N21 0.0149(8) 0.0257(8) 0.0235(8) -0.0014(7) -0.0014(6) -0.0044(7)
N23 0.0171(8) 0.0206(8) 0.0218(8) 0.0010(6) -0.0026(6) -0.0054(6)
C31 0.0174(9) 0.0134(8) 0.0182(9) -0.0008(7) -0.0021(7) -0.0038(7)
C32 0.0159(9) 0.0172(9) 0.0191(9) 0.0003(7) -0.0006(7) -0.0059(7)
C33 0.0183(9) 0.0161(9) 0.0225(10) 0.0025(7) -0.0020(7) -0.0044(7)
C34 0.0184(9) 0.0164(9) 0.0204(9) 0.0022(7) -0.0017(7) -0.0042(7)
C35 0.0188(10) 0.0186(9) 0.0227(10) 0.0033(8) -0.0012(8) -0.0041(7)
C36 0.0197(10) 0.0163(9) 0.0207(9) 0.0011(7) -0.0001(7) -0.0044(7)
C37 0.0185(10) 0.0193(9) 0.0235(10) 0.0016(8) -0.0018(8) -0.0047(8)
C38 0.0192(10) 0.0148(8) 0.0174(9) -0.0008(7) -0.0035(7) -0.0040(7)
O31A 0.0150(7) 0.0190(6) 0.0305(7) 0.0033(5) -0.0028(5) -0.0044(5)
O31B 0.0178(7) 0.0172(6) 0.0280(7) 0.0063(5) -0.0041(5) -0.0038(5)
O38A 0.0185(7) 0.0204(7) 0.0292(7) 0.0045(6) 0.0008(6) -0.0028(5)
O38B 0.0189(7) 0.0170(6) 0.0277(7) 0.0063(6) 0.0002(6) -0.0027(5)
C42 0.0196(10) 0.0190(9) 0.0232(10) -0.0023(8) -0.0009(8) -0.0029(8)
C44 0.0199(10) 0.0180(9) 0.0231(10) -0.0025(8) -0.0019(8) -0.0028(7)
C45 0.0215(10) 0.0195(9) 0.0247(10) -0.0023(8) -0.0013(8) -0.0060(8)
N41 0.0139(8) 0.0237(8) 0.0224(8) -0.0011(7) -0.0011(6) -0.0050(6)
N43 0.0155(8) 0.0202(8) 0.0232(8) 0.0006(6) -0.0022(6) -0.0054(6)
C51 0.0178(9) 0.0188(9) 0.0249(10) -0.0059(8) -0.0011(8) -0.0028(7)
C52 0.0200(10) 0.0182(9) 0.0212(9) -0.0016(7) -0.0013(7) -0.0030(7)
C53 0.0242(10) 0.0166(9) 0.0242(10) -0.0009(8) -0.0018(8) -0.0057(8)
C54 0.0207(10) 0.0186(9) 0.0236(10) -0.0011(8) -0.0006(8) -0.0074(7)
C55 0.0175(9) 0.0190(9) 0.0247(10) -0.0011(8) -0.0012(7) -0.0055(7)
C56 0.0179(9) 0.0178(9) 0.0291(10) 0.0005(8) -0.0024(8) -0.0050(7)
C57 0.0217(10) 0.0186(9) 0.0247(10) -0.0007(8) 0.0016(8) -0.0063(8)
C58 0.0186(10) 0.0200(9) 0.0245(10) -0.0049(8) 0.0003(8) -0.0027(7)
O51A 0.0435(9) 0.0196(7) 0.0274(8) -0.0019(6) -0.0094(6) -0.0112(6)
O51B 0.0377(8) 0.0204(7) 0.0255(8) -0.0009(6) -0.0065(6) -0.0096(6)
O58B 0.0328(8) 0.0179(7) 0.0265(7) -0.0005(6) -0.0057(6) -0.0088(6)
O58A 0.0520(10) 0.0208(7) 0.0278(8) 0.0009(6) -0.0125(7) -0.0125(6)

loop_
_atom_type_symbol
_atom_type_description
_atom_type_scat_dispersion_real
_atom_type_scat_dispersion_imag
_atom_type_scat_source
C C 0.0033 0.0016 'International Tables Vol C Tables 4.2.6.8 and 6.1.1.4'
H H 0.0000 0.0000 'International Tables Vol C Tables 4.2.6.8 and 6.1.1.4'
N N 0.0061 0.0033 'International Tables Vol C Tables 4.2.6.8 and 6.1.1.4'
O O 0.0106 0.0060 'International Tables Vol C Tables 4.2.6.8 and 6.1.1.4'

loop_
_geom_angle_atom_site_label_1
_geom_angle_atom_site_label_2
_geom_angle_atom_site_label_3
_geom_angle
_geom_angle_site_symmetry_1
_geom_angle_site_symmetry_3
O1A C1 O1B 123.68(16) . .
O1A C1 C2 124.93(15) . .
O1B C1 C2 111.39(15) . .
C1 C2 C3 115.38(15) . .
C1 C2 H2A 108.4 . .
C3 C2 H2A 108.4 . .
C1 C2 H2B 108.4 . .
C3 C2 H2B 108.4 . .
H2A C2 H2B 107.5 . .
C2 C3 C4 111.22(14) . .
C2 C3 H3A 109.4 . .
C4 C3 H3A 109.4 . .
C2 C3 H3B 109.4 . .
C4 C3 H3B 109.4 . .
H3A C3 H3B 108.0 . .
C5 C4 C3 113.13(15) . .
C5 C4 H4A 109.0 . .
C3 C4 H4A 109.0 . .
C5 C4 H4B 109.0 . .
C3 C4 H4B 109.0 . .
H4A C4 H4B 107.8 . .
C4 C5 C6 113.48(15) . .
C4 C5 H5A 108.9 . .
C6 C5 H5A 108.9 . .
C4 C5 H5B 108.9 . .
C6 C5 H5B 108.9 . .
H5A C5 H5B 107.7 . .
C7 C6 C5 111.86(15) . .
C7 C6 H6A 109.2 . .
C5 C6 H6A 109.2 . .
C7 C6 H6B 109.2 . .
C5 C6 H6B 109.2 . .
H6A C6 H6B 107.9 . .
C8 C7 C6 116.36(14) . .
C8 C7 H7A 108.2 . .
C6 C7 H7A 108.2 . .
C8 C7 H7B 108.2 . .
C6 C7 H7B 108.2 . .
H7A C7 H7B 107.4 . .
O8B C8 O8A 123.37(15) . .
O8B C8 C7 120.64(15) . .
O8A C8 C7 115.98(15) . .
C1 O1B H1 109.5 . .
N23 C22 N21 108.62(16) . .
N23 C22 H22 125.7 . .
N21 C22 H22 125.7 . .
C25 C24 N23 106.53(16) . .
C25 C24 H24 126.7 . .
N23 C24 H24 126.7 . .
C24 C25 N21 107.19(16) . .
C24 C25 H25 126.4 . .
N21 C25 H25 126.4 . .
C22 N21 C25 108.77(15) . .
C22 N21 H21 125.6 . .
C25 N21 H21 125.6 . .
C22 N23 C24 108.88(15) . .
C22 N23 H23 125.6 . .
C24 N23 H23 125.6 . .
O31A C31 O31B 123.46(15) . .
O31A C31 C32 120.24(15) . .
O31B C31 C32 116.29(15) . .
C33 C32 C31 115.33(14) . .
C33 C32 H32A 108.4 . .
C31 C32 H32A 108.4 . .
C33 C32 H32B 108.4 . .
C31 C32 H32B 108.4 . .
H32A C32 H32B 107.5 . .
C32 C33 C34 112.73(14) . .
C32 C33 H33A 109.0 . .
C34 C33 H33A 109.0 . .
C32 C33 H33B 109.0 . .
C34 C33 H33B 109.0 . .
H33A C33 H33B 107.8 . .
C35 C34 C33 112.78(15) . .
C35 C34 H34A 109.0 . .
C33 C34 H34A 109.0 . .
C35 C34 H34B 109.0 . .
C33 C34 H34B 109.0 . .
H34A C34 H34B 107.8 . .
C34 C35 C36 113.80(15) . .
C34 C35 H35A 108.8 . .
C36 C35 H35A 108.8 . .
C34 C35 H35B 108.8 . .
C36 C35 H35B 108.8 . .
H35A C35 H35B 107.7 . .
C37 C36 C35 111.37(15) . .
C37 C36 H36A 109.4 . .
C35 C36 H36A 109.4 . .
C37 C36 H36B 109.4 . .
C35 C36 H36B 109.4 . .
H36A C36 H36B 108.0 . .
C38 C37 C36 115.08(15) . .
C38 C37 H37A 108.5 . .
C36 C37 H37A 108.5 . .
C38 C37 H37B 108.5 . .
C36 C37 H37B 108.5 . .
H37A C37 H37B 107.5 . .
O38A C38 O38B 123.34(15) . .
O38A C38 C37 124.72(15) . .
O38B C38 C37 111.93(15) . .
C38 O38B H38 109.5 . .
N41 C42 N43 108.74(16) . .
N41 C42 H42 125.6 . .
N43 C42 H42 125.6 . .
C45 C44 N43 106.46(16) . .
C45 C44 H44 126.8 . .
N43 C44 H44 126.8 . .
C44 C45 N41 107.35(16) . .
C44 C45 H45 126.3 . .
N41 C45 H45 126.3 . .
C42 N41 C45 108.60(15) . .
C42 N41 H41 125.7 . .
C45 N41 H41 125.7 . .
C42 N43 C44 108.85(15) . .
C42 N43 H43 125.6 . .
C44 N43 H43 125.6 . .
O51B C51 O51A 123.20(16) . .
O51B C51 C52 124.35(16) . .
O51A C51 C52 112.43(16) . .
C51 C52 C53 114.69(15) . .
C51 C52 H52A 108.6 . .
C53 C52 H52A 108.6 . .
C51 C52 H52B 108.6 . .
C53 C52 H52B 108.6 . .
H52A C52 H52B 107.6 . .
C52 C53 C54 111.21(15) . .
C52 C53 H53A 109.4 . .
C54 C53 H53A 109.4 . .
C52 C53 H53B 109.4 . .
C54 C53 H53B 109.4 . .
H53A C53 H53B 108.0 . .
C53 C54 C55 113.73(15) . .
C53 C54 H54A 108.8 . .
C55 C54 H54A 108.8 . .
C53 C54 H54B 108.8 . .
C55 C54 H54B 108.8 . .
H54A C54 H54B 107.7 . .
C56 C55 C54 113.03(15) . .
C56 C55 H55A 109.0 . .
C54 C55 H55A 109.0 . .
C56 C55 H55B 109.0 . .
C54 C55 H55B 109.0 . .
H55A C55 H55B 107.8 . .
C55 C56 C57 113.31(15) . .
C55 C56 H56B 108.9 . .
C57 C56 H56B 108.9 . .
C55 C56 H56A 108.9 . .
C57 C56 H56A 108.9 . .
H56B C56 H56A 107.7 . .
C58 C57 C56 114.33(15) . .
C58 C57 H57A 108.7 . .
C56 C57 H57A 108.7 . .
C58 C57 H57B 108.7 . .
C56 C57 H57B 108.7 . .
H57A C57 H57B 107.6 . .
O58A C58 O58B 123.30(17) . .
O58A C58 C57 123.18(17) . .
O58B C58 C57 113.49(16) . .
C51 O51A H51 109.5 . .
C58 O58B H58B 109.5 . .

loop_
_geom_bond_atom_site_label_1
_geom_bond_atom_site_label_2
_geom_bond_distance
_geom_bond_site_symmetry_2
C1 O1A 1.212(2) .
C1 O1B 1.328(2) .
C1 C2 1.508(2) .
C2 C3 1.517(2) .
C2 H2A 0.9900 .
C2 H2B 0.9900 .
C3 C4 1.531(2) .
C3 H3A 0.9900 .
C3 H3B 0.9900 .
C4 C5 1.524(2) .
C4 H4A 0.9900 .
C4 H4B 0.9900 .
C5 C6 1.527(2) .
C5 H5A 0.9900 .
C5 H5B 0.9900 .
C6 C7 1.522(2) .
C6 H6A 0.9900 .
C6 H6B 0.9900 .
C7 C8 1.520(2) .
C7 H7A 0.9900 .
C7 H7B 0.9900 .
C8 O8B 1.249(2) .
C8 O8A 1.277(2) .
O1B H1 0.8400 .
C22 N23 1.323(2) .
C22 N21 1.326(2) .
C22 H22 0.9500 .
C24 C25 1.354(3) .
C24 N23 1.379(2) .
C24 H24 0.9500 .
C25 N21 1.371(2) .
C25 H25 0.9500 .
N21 H21 0.8800 .
N23 H23 0.8800 .
C31 O31A 1.246(2) .
C31 O31B 1.278(2) .
C31 C32 1.520(2) .
C32 C33 1.519(2) .
C32 H32A 0.9900 .
C32 H32B 0.9900 .
C33 C34 1.528(2) .
C33 H33A 0.9900 .
C33 H33B 0.9900 .
C34 C35 1.524(2) .
C34 H34A 0.9900 .
C34 H34B 0.9900 .
C35 C36 1.528(2) .
C35 H35A 0.9900 .
C35 H35B 0.9900 .
C36 C37 1.520(2) .
C36 H36A 0.9900 .
C36 H36B 0.9900 .
C37 C38 1.504(2) .
C37 H37A 0.9900 .
C37 H37B 0.9900 .
C38 O38A 1.216(2) .
C38 O38B 1.326(2) .
O38B H38 0.8400 .
C42 N41 1.321(2) .
C42 N43 1.327(2) .
C42 H42 0.9500 .
C44 C45 1.354(3) .
C44 N43 1.374(2) .
C44 H44 0.9500 .
C45 N41 1.372(2) .
C45 H45 0.9500 .
N41 H41 0.8800 .
N43 H43 0.8800 .
C51 O51B 1.222(2) .
C51 O51A 1.319(2) .
C51 C52 1.502(2) .
C52 C53 1.520(3) .
C52 H52A 0.9900 .
C52 H52B 0.9900 .
C53 C54 1.526(2) .
C53 H53A 0.9900 .
C53 H53B 0.9900 .
C54 C55 1.527(2) .
C54 H54A 0.9900 .
C54 H54B 0.9900 .
C55 C56 1.520(3) .
C55 H55A 0.9900 .
C55 H55B 0.9900 .
C56 C57 1.527(3) .
C56 H56B 0.9900 .
C56 H56A 0.9900 .
C57 C58 1.504(2) .
C57 H57A 0.9900 .
C57 H57B 0.9900 .
C58 O58A 1.222(2) .
C58 O58B 1.319(2) .
O51A H51 0.8400 .
O58B H58B 0.8400 .

loop_
_geom_hbond_atom_site_label_D
_geom_hbond_atom_site_label_H
_geom_hbond_atom_site_label_A
_geom_hbond_distance_DH
_geom_hbond_distance_HA
_geom_hbond_distance_DA
_geom_hbond_angle_DHA
_geom_hbond_site_symmetry_A
N23 H23 O8B 0.88 1.89 2.7356(19) 159.7 .
N43 H43 O31A 0.88 1.86 2.7079(19) 160.2 .
O1B H1 O31B 0.84 1.73 2.5648(17) 175.5 2_646
N21 H21 O8A 0.88 1.86 2.728(2) 168.2 1_655
O38B H38 O8A 0.84 1.71 2.5513(17) 175.2 2_665
N41 H41 O31B 0.88 1.81 2.6838(19) 169.9 1_455
O51A H51 O58A 0.84 1.81 2.6469(18) 176.0 1_565
O58B H58B O51B 0.84 1.84 2.6830(17) 176.9 1_545
